data_2225965
loop_
_publ_author_name
'Jiang, Xiu-Juan'

_publ_section_title
;
 4-Amino-3,5-bis(2-pyridyl)-4<i>H</i>-1,2,4-triazole--benzene-1,2,3-tricarboxylic
 acid--water (1/1/2)
;
_journal_coeditor_code RZ2426
_journal_issue 5
_journal_name_full 'Acta Crystallographica Section E'
_journal_page_first o1075
_journal_page_last o1076
_journal_paper_doi 10.1107/S1600536810010470
_journal_volume 66
_journal_year 2010
_chemical_formula_iupac 'C12 H10 N6, C9 H6 O6, 2H2 O'
_chemical_formula_moiety 'C12 H10 N6, C9 H6 O6, 2(H2 O)'
_chemical_formula_sum 'C21 H20 N6 O8'
_chemical_formula_weight 484.43
_chemical_name_systematic
;
4-Amino-3,5-bis(2-pyridyl)-4<i>H</i>-1,2,4-triazole--benzene-1,2,3-
tricarboxylic acid--water (1/1/2)
;
_space_group_IT_number 2
_symmetry_cell_setting triclinic
_symmetry_space_group_name_Hall '-P 1'
_symmetry_space_group_name_H-M 'P -1'
_atom_sites_solution_hydrogens geom
_atom_sites_solution_primary direct
_atom_sites_solution_secondary difmap
_audit_creation_method SHELXL-97
_cell_angle_alpha 75.152(12)
_cell_angle_beta 77.179(12)
_cell_angle_gamma 88.417(13)
_cell_formula_units_Z 2
_cell_length_a 8.4266(10)
_cell_length_b 8.6317(10)
_cell_length_c 15.7318(18)
_cell_measurement_reflns_used 2173
_cell_measurement_temperature 294(2)
_cell_measurement_theta_max 25.85
_cell_measurement_theta_min 2.75
_cell_volume 1078.0(2)
_computing_cell_refinement 'SAINT (Bruker, 2001)'
_computing_data_collection 'APEX2 (Bruker, 2003)'
_computing_data_reduction 'SAINT (Bruker, 2001)'
_computing_molecular_graphics 'SHELXTL (Sheldrick, 2008) and DIAMOND (Brandenburg, 2005)'
_computing_publication_material 'SHELXTL (Sheldrick, 2008)'
_computing_structure_refinement 'SHELXL97 (Sheldrick, 2008)'
_computing_structure_solution 'SHELXS97 (Sheldrick, 2008)'
_diffrn_ambient_temperature 294(2)
_diffrn_measured_fraction_theta_full 0.991
_diffrn_measured_fraction_theta_max 0.991
_diffrn_measurement_device_type 'Bruker APEXII CCD area-detector'
_diffrn_measurement_method 'phi and omega scans'
_diffrn_radiation_monochromator graphite
_diffrn_radiation_source 'fine-focus sealed tube'
_diffrn_radiation_type MoK\a
_diffrn_radiation_wavelength 0.71073
_diffrn_reflns_av_R_equivalents 0.0175
_diffrn_reflns_av_sigmaI/netI 0.0318
_diffrn_reflns_limit_h_max 9
_diffrn_reflns_limit_h_min -10
_diffrn_reflns_limit_k_max 10
_diffrn_reflns_limit_k_min -9
_diffrn_reflns_limit_l_max 18
_diffrn_reflns_limit_l_min -18
_diffrn_reflns_number 5932
_diffrn_reflns_theta_full 25.01
_diffrn_reflns_theta_max 25.01
_diffrn_reflns_theta_min 2.44
_exptl_absorpt_coefficient_mu 0.117
_exptl_absorpt_correction_T_max 0.980000
_exptl_absorpt_correction_T_min 0.966768
_exptl_absorpt_correction_type multi-scan
_exptl_absorpt_process_details '(SADABS; Bruker, 2001)'
_exptl_crystal_colour colourless
_exptl_crystal_density_diffrn 1.492
_exptl_crystal_density_method 'not measured'
_exptl_crystal_description block
_exptl_crystal_F_000 504
_exptl_crystal_size_max 0.24
_exptl_crystal_size_mid 0.21
_exptl_crystal_size_min 0.18
_refine_diff_density_max 0.182
_refine_diff_density_min -0.158
_refine_ls_extinction_coef 0.021(2)
_refine_ls_extinction_expression Fc^*^=kFc[1+0.001xFc^2^\l^3^/sin(2\q)]^-1/4^
_refine_ls_extinction_method 'SHELXL97 (Sheldrick, 2008)'
_refine_ls_goodness_of_fit_ref 1.050
_refine_ls_hydrogen_treatment constr
_refine_ls_matrix_type full
_refine_ls_number_parameters 320
_refine_ls_number_reflns 3765
_refine_ls_number_restraints 0
_refine_ls_restrained_S_all 1.050
_refine_ls_R_factor_all 0.0553
_refine_ls_R_factor_gt 0.0374
_refine_ls_shift/su_max 0.000
_refine_ls_shift/su_mean 0.000
_refine_ls_structure_factor_coef Fsqd
_refine_ls_weighting_details 'calc w=1/[\s^2^(Fo^2^)+(0.0552P)^2^+0.1197P] where P=(Fo^2^+2Fc^2^)/3'
_refine_ls_weighting_scheme calc
_refine_ls_wR_factor_gt 0.0960
_refine_ls_wR_factor_ref 0.1050
_reflns_number_gt 2832
_reflns_number_total 3765
_reflns_threshold_expression I>2sigma(I)
_cod_data_source_file rz2426.cif
_cod_data_source_block I
_cod_depositor_comments
;
The following automatic conversions were performed:
'_symmetry_cell_setting' value 'Triclinic' changed to 'triclinic'
according to '/home/saulius/struct/CIF-dictionaries/cif_core.dic'
dictionary named 'cif_core.dic' version 2.4.1 from 2010-06-29.

Automatic conversion script
Id: cif_fix_enum 1527 2010-12-29 10:47:43Z saulius 
;
_cod_database_code 2225965
_cod_database_fobs_code 2225965

loop_
_symmetry_equiv_pos_as_xyz
'x, y, z'
'-x, -y, -z'

loop_
_atom_site_type_symbol
_atom_site_label
_atom_site_fract_x
_atom_site_fract_y
_atom_site_fract_z
_atom_site_U_iso_or_equiv
_atom_site_adp_type
_atom_site_calc_flag
_atom_site_refinement_flags
_atom_site_occupancy
_atom_site_disorder_assembly
_atom_site_disorder_group
O O1 -0.15210(17) 0.29442(17) 0.47310(9) 0.0579(4) Uani d . 1 . .
H H1 -0.2077 0.2167 0.5064 0.087 Uiso calc R 1 . .
O O2 -0.05082(17) 0.11617(16) 0.39702(9) 0.0569(4) Uani d . 1 . .
O O3 0.02722(15) 0.19395(14) 0.20039(9) 0.0415(3) Uani d . 1 . .
H H3 0.0232 0.1036 0.1930 0.062 Uiso calc R 1 . .
O O4 0.24886(16) 0.10468(15) 0.25232(9) 0.0477(3) Uani d . 1 . .
O O5 0.32592(17) 0.38341(17) 0.07961(9) 0.0548(4) Uani d . 1 . .
H H5 0.3873 0.3949 0.0299 0.082 Uiso calc R 1 . .
O O6 0.48197(16) 0.58328(16) 0.08438(9) 0.0546(4) Uani d . 1 . .
N N1 0.7015(2) 0.42032(18) 0.25775(11) 0.0484(4) Uani d . 1 . .
N N2 0.83363(18) 0.82310(17) 0.24200(10) 0.0402(4) Uani d . 1 . .
N N3 0.95863(17) 0.90648(17) 0.17665(10) 0.0387(4) Uani d . 1 . .
N N4 0.91424(17) 0.68331(16) 0.14315(9) 0.0355(3) Uani d . 1 . .
N N5 0.9121(2) 0.56814(18) 0.09338(10) 0.0482(4) Uani d . 1 . .
H H5A 1.0131 0.5743 0.0583 0.058 Uiso d R 1 . .
H H5B 0.8885 0.4727 0.1340 0.058 Uiso d R 1 . .
N N6 1.18042(19) 0.76103(18) -0.01199(10) 0.0462(4) Uani d . 1 . .
C C1 -0.0538(2) 0.2505(2) 0.40647(12) 0.0395(4) Uani d . 1 . .
C C2 0.0538(2) 0.3858(2) 0.34279(11) 0.0353(4) Uani d . 1 . .
C C3 0.1524(2) 0.3644(2) 0.26222(11) 0.0332(4) Uani d . 1 . .
C C4 0.1486(2) 0.2056(2) 0.23849(11) 0.0353(4) Uani d . 1 . .
C C5 0.2564(2) 0.4922(2) 0.20656(11) 0.0341(4) Uani d . 1 . .
C C6 0.3642(2) 0.4873(2) 0.11777(12) 0.0385(4) Uani d . 1 . .
C C7 0.2594(2) 0.6357(2) 0.23120(12) 0.0410(4) Uani d . 1 . .
H H7 0.3308 0.7187 0.1945 0.049 Uiso calc R 1 . .
C C8 0.1584(2) 0.6570(2) 0.30912(12) 0.0435(5) Uani d . 1 . .
H H8 0.1589 0.7545 0.3240 0.052 Uiso calc R 1 . .
C C9 0.0569(2) 0.5320(2) 0.36447(12) 0.0415(4) Uani d . 1 . .
H H9 -0.0108 0.5455 0.4173 0.050 Uiso calc R 1 . .
C C10 0.6861(2) 0.5630(2) 0.27668(11) 0.0370(4) Uani d . 1 . .
C C11 0.5973(3) 0.3031(2) 0.31086(14) 0.0565(6) Uani d . 1 . .
H H11 0.6059 0.2032 0.2984 0.068 Uiso calc R 1 . .
C C12 0.4780(3) 0.3209(2) 0.38293(13) 0.0529(5) Uani d . 1 . .
H H12 0.4092 0.2351 0.4185 0.063 Uiso calc R 1 . .
C C13 0.4633(2) 0.4678(3) 0.40076(13) 0.0512(5) Uani d . 1 . .
H H13 0.3834 0.4843 0.4486 0.061 Uiso calc R 1 . .
C C14 0.5686(2) 0.5914(2) 0.34694(13) 0.0494(5) Uani d . 1 . .
H H14 0.5606 0.6926 0.3578 0.059 Uiso calc R 1 . .
C C15 0.8071(2) 0.6891(2) 0.22104(11) 0.0353(4) Uani d . 1 . .
C C16 1.0074(2) 0.8208(2) 0.11698(11) 0.0347(4) Uani d . 1 . .
C C17 1.1425(2) 0.8672(2) 0.03777(11) 0.0350(4) Uani d . 1 . .
C C18 1.3039(2) 0.8006(3) -0.08423(13) 0.0528(5) Uani d . 1 . .
H H18 1.3313 0.7281 -0.1194 0.063 Uiso calc R 1 . .
C C19 1.3924(2) 0.9422(3) -0.10926(14) 0.0516(5) Uani d . 1 . .
H H19 1.4777 0.9646 -0.1600 0.062 Uiso calc R 1 . .
C C20 1.3524(2) 1.0498(3) -0.05799(13) 0.0499(5) Uani d . 1 . .
H H20 1.4103 1.1469 -0.0736 0.060 Uiso calc R 1 . .
C C21 1.2256(2) 1.0132(2) 0.01692(13) 0.0454(5) Uani d . 1 . .
H H21 1.1965 1.0847 0.0526 0.054 Uiso calc R 1 . .
O O7 0.65104(17) 0.06876(17) 0.58459(10) 0.0643(4) Uani d . 1 . .
H H7A 0.5494 0.0662 0.5868 0.096 Uiso d R 1 . .
H H7B 0.6834 0.0121 0.6299 0.096 Uiso d R 1 . .
O O8 0.68068(17) 0.91230(18) 0.40477(10) 0.0669(5) Uani d . 1 . .
H H8A 0.7248 0.8889 0.3557 0.100 Uiso d R 1 . .
H H8B 0.7366 0.9709 0.4240 0.100 Uiso d R 1 . .

loop_
_atom_site_aniso_label
_atom_site_aniso_U_11
_atom_site_aniso_U_22
_atom_site_aniso_U_33
_atom_site_aniso_U_12
_atom_site_aniso_U_13
_atom_site_aniso_U_23
O1 0.0631(9) 0.0537(9) 0.0466(8) -0.0169(7) 0.0181(7) -0.0186(7)
O2 0.0668(9) 0.0442(8) 0.0499(8) -0.0155(7) 0.0125(7) -0.0144(7)
O3 0.0465(7) 0.0343(7) 0.0474(7) -0.0019(6) -0.0106(6) -0.0166(6)
O4 0.0462(8) 0.0411(8) 0.0517(8) 0.0069(6) -0.0058(6) -0.0096(6)
O5 0.0656(9) 0.0533(9) 0.0392(8) -0.0188(7) 0.0109(6) -0.0179(7)
O6 0.0509(8) 0.0587(9) 0.0459(8) -0.0208(7) 0.0083(6) -0.0128(7)
N1 0.0552(10) 0.0360(9) 0.0493(10) -0.0050(8) -0.0032(8) -0.0091(7)
N2 0.0413(8) 0.0344(8) 0.0413(9) -0.0055(7) 0.0000(7) -0.0108(7)
N3 0.0408(8) 0.0327(8) 0.0403(8) -0.0040(7) -0.0027(7) -0.0103(7)
N4 0.0392(8) 0.0311(8) 0.0369(8) -0.0028(6) -0.0059(6) -0.0115(6)
N5 0.0577(10) 0.0433(9) 0.0448(9) -0.0134(8) -0.0009(8) -0.0210(7)
N6 0.0503(9) 0.0411(9) 0.0434(9) -0.0009(7) 0.0023(7) -0.0147(7)
C1 0.0402(10) 0.0446(11) 0.0321(10) -0.0070(8) -0.0016(8) -0.0114(8)
C2 0.0355(9) 0.0389(10) 0.0318(9) -0.0044(8) -0.0067(7) -0.0096(8)
C3 0.0327(9) 0.0347(10) 0.0316(9) -0.0026(7) -0.0065(7) -0.0074(7)
C4 0.0368(10) 0.0344(10) 0.0300(9) -0.0030(8) 0.0004(8) -0.0063(7)
C5 0.0335(9) 0.0365(10) 0.0311(9) -0.0025(8) -0.0066(7) -0.0069(7)
C6 0.0400(10) 0.0364(10) 0.0353(10) -0.0053(8) -0.0039(8) -0.0055(8)
C7 0.0432(10) 0.0394(11) 0.0382(10) -0.0106(8) -0.0072(8) -0.0066(8)
C8 0.0524(11) 0.0391(11) 0.0426(11) -0.0062(9) -0.0104(9) -0.0159(9)
C9 0.0434(10) 0.0495(12) 0.0336(10) -0.0051(9) -0.0047(8) -0.0166(8)
C10 0.0384(10) 0.0349(10) 0.0367(10) -0.0023(8) -0.0083(8) -0.0069(8)
C11 0.0714(15) 0.0356(11) 0.0556(13) -0.0132(10) -0.0043(11) -0.0066(9)
C12 0.0592(13) 0.0483(12) 0.0446(12) -0.0186(10) -0.0076(10) -0.0017(9)
C13 0.0458(11) 0.0630(14) 0.0423(11) -0.0128(10) -0.0021(9) -0.0141(10)
C14 0.0471(11) 0.0468(12) 0.0525(12) -0.0096(9) 0.0001(9) -0.0178(10)
C15 0.0350(9) 0.0324(10) 0.0375(10) -0.0007(8) -0.0062(8) -0.0087(8)
C16 0.0368(9) 0.0290(9) 0.0380(10) -0.0018(8) -0.0081(8) -0.0081(8)
C17 0.0354(9) 0.0335(10) 0.0351(9) 0.0010(8) -0.0082(7) -0.0069(8)
C18 0.0558(12) 0.0521(13) 0.0470(12) 0.0038(10) 0.0016(10) -0.0181(10)
C19 0.0411(11) 0.0606(14) 0.0463(12) -0.0011(10) 0.0005(9) -0.0100(10)
C20 0.0399(11) 0.0532(12) 0.0516(12) -0.0117(9) -0.0026(9) -0.0099(10)
C21 0.0430(11) 0.0461(11) 0.0466(11) -0.0055(9) -0.0032(9) -0.0160(9)
O7 0.0588(9) 0.0635(10) 0.0571(9) -0.0175(8) -0.0048(7) 0.0036(7)
O8 0.0636(10) 0.0714(10) 0.0649(10) -0.0227(8) 0.0080(8) -0.0329(8)

loop_
_atom_type_symbol
_atom_type_description
_atom_type_scat_dispersion_real
_atom_type_scat_dispersion_imag
_atom_type_scat_source
C C 0.0033 0.0016 'International Tables Vol C Tables 4.2.6.8 and 6.1.1.4'
H H 0.0000 0.0000 'International Tables Vol C Tables 4.2.6.8 and 6.1.1.4'
N N 0.0061 0.0033 'International Tables Vol C Tables 4.2.6.8 and 6.1.1.4'
O O 0.0106 0.0060 'International Tables Vol C Tables 4.2.6.8 and 6.1.1.4'

loop_
_geom_angle_atom_site_label_1
_geom_angle_atom_site_label_2
_geom_angle_atom_site_label_3
_geom_angle_site_symmetry_1
_geom_angle_site_symmetry_3
_geom_angle
_geom_angle_publ_flag
C1 O1 H1 . . 109.5 ?
C4 O3 H3 . . 109.5 ?
C6 O5 H5 . . 109.5 ?
C11 N1 C10 . . 116.81(16) ?
C15 N2 N3 . . 107.75(13) ?
C16 N3 N2 . . 108.01(13) ?
C16 N4 C15 . . 106.25(14) ?
C16 N4 N5 . . 127.04(14) ?
C15 N4 N5 . . 126.14(13) ?
N4 N5 H5A . . 104.7 ?
N4 N5 H5B . . 106.5 ?
H5A N5 H5B . . 112.9 ?
C18 N6 C17 . . 117.34(16) ?
O2 C1 O1 . . 123.81(16) ?
O2 C1 C2 . . 123.40(16) ?
O1 C1 C2 . . 112.79(16) ?
C9 C2 C3 . . 120.26(16) ?
C9 C2 C1 . . 119.61(15) ?
C3 C2 C1 . . 120.12(15) ?
C5 C3 C2 . . 118.13(15) ?
C5 C3 C4 . . 121.57(14) ?
C2 C3 C4 . . 120.28(14) ?
O4 C4 O3 . . 125.30(16) ?
O4 C4 C3 . . 122.76(16) ?
O3 C4 C3 . . 111.93(15) ?
C7 C5 C3 . . 120.19(15) ?
C7 C5 C6 . . 116.12(15) ?
C3 C5 C6 . . 123.66(15) ?
O6 C6 O5 . . 123.63(16) ?
O6 C6 C5 . . 119.51(16) ?
O5 C6 C5 . . 116.85(14) ?
C8 C7 C5 . . 121.14(16) ?
C8 C7 H7 . . 119.4 ?
C5 C7 H7 . . 119.4 ?
C9 C8 C7 . . 119.08(17) ?
C9 C8 H8 . . 120.5 ?
C7 C8 H8 . . 120.5 ?
C8 C9 C2 . . 121.15(16) ?
C8 C9 H9 . . 119.4 ?
C2 C9 H9 . . 119.4 ?
N1 C10 C14 . . 122.72(16) ?
N1 C10 C15 . . 116.49(15) ?
C14 C10 C15 . . 120.73(16) ?
N1 C11 C12 . . 124.13(19) ?
N1 C11 H11 . . 117.9 ?
C12 C11 H11 . . 117.9 ?
C13 C12 C11 . . 118.18(18) ?
C13 C12 H12 . . 120.9 ?
C11 C12 H12 . . 120.9 ?
C12 C13 C14 . . 119.09(19) ?
C12 C13 H13 . . 120.5 ?
C14 C13 H13 . . 120.5 ?
C13 C14 C10 . . 119.07(18) ?
C13 C14 H14 . . 120.5 ?
C10 C14 H14 . . 120.5 ?
N2 C15 N4 . . 109.31(14) ?
N2 C15 C10 . . 124.55(15) ?
N4 C15 C10 . . 126.07(15) ?
N3 C16 N4 . . 108.69(14) ?
N3 C16 C17 . . 124.82(15) ?
N4 C16 C17 . . 126.47(15) ?
N6 C17 C21 . . 122.64(16) ?
N6 C17 C16 . . 116.38(15) ?
C21 C17 C16 . . 120.97(16) ?
N6 C18 C19 . . 123.60(18) ?
N6 C18 H18 . . 118.2 ?
C19 C18 H18 . . 118.2 ?
C20 C19 C18 . . 118.55(18) ?
C20 C19 H19 . . 120.7 ?
C18 C19 H19 . . 120.7 ?
C19 C20 C21 . . 119.48(18) ?
C19 C20 H20 . . 120.3 ?
C21 C20 H20 . . 120.3 ?
C20 C21 C17 . . 118.39(18) ?
C20 C21 H21 . . 120.8 ?
C17 C21 H21 . . 120.8 ?
H7A O7 H7B . . 117.1 ?
H8A O8 H8B . . 117.1 ?

loop_
_geom_bond_atom_site_label_1
_geom_bond_atom_site_label_2
_geom_bond_site_symmetry_2
_geom_bond_distance
_geom_bond_publ_flag
O1 C1 . 1.315(2) ?
O1 H1 . 0.8200 ?
O2 C1 . 1.205(2) ?
O3 C4 . 1.313(2) ?
O3 H3 . 0.8200 ?
O4 C4 . 1.210(2) ?
O5 C6 . 1.283(2) ?
O5 H5 . 0.8200 ?
O6 C6 . 1.240(2) ?
N1 C11 . 1.335(2) ?
N1 C10 . 1.336(2) ?
N2 C15 . 1.319(2) ?
N2 N3 . 1.3661(19) ?
N3 C16 . 1.328(2) ?
N4 C16 . 1.361(2) ?
N4 C15 . 1.363(2) ?
N4 N5 . 1.4169(19) ?
N5 H5A . 0.9000 ?
N5 H5B . 0.9000 ?
N6 C18 . 1.337(2) ?
N6 C17 . 1.340(2) ?
C1 C2 . 1.498(2) ?
C2 C9 . 1.391(2) ?
C2 C3 . 1.406(2) ?
C3 C5 . 1.404(2) ?
C3 C4 . 1.513(2) ?
C5 C7 . 1.392(2) ?
C5 C6 . 1.498(2) ?
C7 C8 . 1.380(2) ?
C7 H7 . 0.9300 ?
C8 C9 . 1.376(2) ?
C8 H8 . 0.9300 ?
C9 H9 . 0.9300 ?
C10 C14 . 1.379(3) ?
C10 C15 . 1.472(2) ?
C11 C12 . 1.377(3) ?
C11 H11 . 0.9300 ?
C12 C13 . 1.364(3) ?
C12 H12 . 0.9300 ?
C13 C14 . 1.378(3) ?
C13 H13 . 0.9300 ?
C14 H14 . 0.9300 ?
C16 C17 . 1.466(2) ?
C17 C21 . 1.386(2) ?
C18 C19 . 1.370(3) ?
C18 H18 . 0.9300 ?
C19 C20 . 1.369(3) ?
C19 H19 . 0.9300 ?
C20 C21 . 1.378(3) ?
C20 H20 . 0.9300 ?
C21 H21 . 0.9300 ?
O7 H7A . 0.8500 ?
O7 H7B . 0.8499 ?
O8 H8A . 0.8510 ?
O8 H8B . 0.8502 ?

loop_
_geom_hbond_atom_site_label_D
_geom_hbond_atom_site_label_H
_geom_hbond_atom_site_label_A
_geom_hbond_site_symmetry_A
_geom_hbond_distance_DH
_geom_hbond_distance_HA
_geom_hbond_distance_DA
_geom_hbond_angle_DHA
_geom_hbond_publ_flag
O1 H1 O7 1_455 0.82 1.79 2.600(2) 171 yes
O3 H3 N3 1_445 0.82 1.90 2.698(2) 166 yes
O5 H5 O6 2_665 0.82 1.85 2.674(2) 177 yes
N5 H5A N6 . 0.90 2.08 2.786(2) 134 yes
N5 H5B N1 . 0.90 2.17 2.804(2) 127 yes
O7 H7A O8 2_666 0.85 1.92 2.766(2) 172 yes
O7 H7B O4 2_656 0.85 2.06 2.908(2) 173 yes
O8 H8A N2 . 0.85 2.03 2.881(2) 177 yes
O8 H8B O2 1_665 0.85 2.12 2.867(2) 147 yes
C14 H14 O8 . 0.93 2.51 3.348(2) 149 yes
C19 H19 O4 2_765 0.93 2.58 3.427(2) 152 yes
C20 H20 O6 2_775 0.93 2.47 3.386(3) 167 yes

loop_
_geom_torsion_atom_site_label_1
_geom_torsion_atom_site_label_2
_geom_torsion_atom_site_label_3
_geom_torsion_atom_site_label_4
_geom_torsion_site_symmetry_1
_geom_torsion_site_symmetry_2
_geom_torsion_site_symmetry_3
_geom_torsion_site_symmetry_4
_geom_torsion
_geom_torsion_publ_flag
C15 N2 N3 C16 . . . . -0.51(19) ?
O2 C1 C2 C9 . . . . -172.13(19) ?
O1 C1 C2 C9 . . . . 8.4(2) ?
O2 C1 C2 C3 . . . . 7.0(3) ?
O1 C1 C2 C3 . . . . -172.47(16) ?
C9 C2 C3 C5 . . . . 1.9(3) ?
C1 C2 C3 C5 . . . . -177.24(15) ?
C9 C2 C3 C4 . . . . -179.82(16) ?
C1 C2 C3 C4 . . . . 1.0(2) ?
C5 C3 C4 O4 . . . . 80.1(2) ?
C2 C3 C4 O4 . . . . -98.1(2) ?
C5 C3 C4 O3 . . . . -98.72(18) ?
C2 C3 C4 O3 . . . . 83.09(19) ?
C2 C3 C5 C7 . . . . -0.4(3) ?
C4 C3 C5 C7 . . . . -178.66(17) ?
C2 C3 C5 C6 . . . . -178.20(16) ?
C4 C3 C5 C6 . . . . 3.6(3) ?
C7 C5 C6 O6 . . . . 21.5(3) ?
C3 C5 C6 O6 . . . . -160.65(17) ?
C7 C5 C6 O5 . . . . -157.19(17) ?
C3 C5 C6 O5 . . . . 20.7(3) ?
C3 C5 C7 C8 . . . . -1.6(3) ?
C6 C5 C7 C8 . . . . 176.36(16) ?
C5 C7 C8 C9 . . . . 2.0(3) ?
C7 C8 C9 C2 . . . . -0.5(3) ?
C3 C2 C9 C8 . . . . -1.5(3) ?
C1 C2 C9 C8 . . . . 177.70(17) ?
C11 N1 C10 C14 . . . . -0.4(3) ?
C11 N1 C10 C15 . . . . 176.69(17) ?
C10 N1 C11 C12 . . . . -0.4(3) ?
N1 C11 C12 C13 . . . . 0.9(3) ?
C11 C12 C13 C14 . . . . -0.6(3) ?
C12 C13 C14 C10 . . . . -0.1(3) ?
N1 C10 C14 C13 . . . . 0.7(3) ?
C15 C10 C14 C13 . . . . -176.28(18) ?
N3 N2 C15 N4 . . . . 0.5(2) ?
N3 N2 C15 C10 . . . . 177.44(16) ?
C16 N4 C15 N2 . . . . -0.29(19) ?
N5 N4 C15 N2 . . . . -172.11(16) ?
C16 N4 C15 C10 . . . . -177.18(17) ?
N5 N4 C15 C10 . . . . 11.0(3) ?
N1 C10 C15 N2 . . . . -164.14(17) ?
C14 C10 C15 N2 . . . . 13.0(3) ?
N1 C10 C15 N4 . . . . 12.3(3) ?
C14 C10 C15 N4 . . . . -170.58(18) ?
N2 N3 C16 N4 . . . . 0.33(19) ?
N2 N3 C16 C17 . . . . -178.23(16) ?
C15 N4 C16 N3 . . . . -0.03(19) ?
N5 N4 C16 N3 . . . . 171.69(16) ?
C15 N4 C16 C17 . . . . 178.50(17) ?
N5 N4 C16 C17 . . . . -9.8(3) ?
C18 N6 C17 C21 . . . . 0.0(3) ?
C18 N6 C17 C16 . . . . -179.59(17) ?
N3 C16 C17 N6 . . . . 176.17(17) ?
N4 C16 C17 N6 . . . . -2.1(3) ?
N3 C16 C17 C21 . . . . -3.5(3) ?
N4 C16 C17 C21 . . . . 178.23(17) ?
C17 N6 C18 C19 . . . . 0.1(3) ?
N6 C18 C19 C20 . . . . -0.2(3) ?
C18 C19 C20 C21 . . . . 0.1(3) ?
C19 C20 C21 C17 . . . . 0.0(3) ?
N6 C17 C21 C20 . . . . -0.1(3) ?
C16 C17 C21 C20 . . . . 179.49(17) ?

loop_
_cod_related_entry_id
_cod_related_entry_database
_cod_related_entry_code
1 ChemSpider 30656079
